data_1512476
loop_
_publ_author_name
'Guo-Bi Li'
'Xu-Jia Hong'
'Zhi-Gang Gu'
'Zhi-Peng Zheng'
'Yang-Yang Wu'
'Hong-Yang Jia'
'Jie Liu'
'Yue-Peng Cai'

_publ_section_title
;
 Efficient synthesis and characterization of the low dimensional
 heteronuclear complexes with a N2O2-donor Schiff base ligand
;
_journal_name_full
;
Inorganica Chimica Acta
;
_journal_page_first 177
_journal_page_last 183
_journal_paper_doi 10.1016/j.ica.2012.05.031
_journal_volume 392
_journal_year 2012
_chemical_formula_sum 'C12 H19 N2 Ni O2.5'
_chemical_formula_weight 290.00
_chemical_name_systematic
;

 ?

;
_space_group_IT_number 15
_symmetry_cell_setting monoclinic
_symmetry_space_group_name_Hall '-C 2yc'
_symmetry_space_group_name_H-M 'C 1 2/c 1'
_atom_sites_solution_hydrogens geom
_atom_sites_solution_primary direct
_atom_sites_solution_secondary difmap
_audit_creation_method SHELXL-97
_cell_angle_alpha 90.00
_cell_angle_beta 127.582(2)
_cell_angle_gamma 90.00
_cell_formula_units_Z 8
_cell_length_a 22.3332(9)
_cell_length_b 8.4153(3)
_cell_length_c 18.0526(11)
_cell_measurement_reflns_used 4400
_cell_measurement_temperature 298(2)
_cell_measurement_theta_max 24.30
_cell_measurement_theta_min 2.30
_cell_volume 2688.7(2)
_computing_cell_refinement 'Bruker SMART'
_computing_data_collection 'Bruker SMART'
_computing_data_reduction 'Bruker SAINT'
_computing_molecular_graphics 'Bruker SHELXTL'
_computing_publication_material 'Bruker SHELXTL'
_computing_structure_refinement 'SHELXL-97 (Sheldrick, 1997)'
_computing_structure_solution 'SHELXS-97 (Sheldrick, 1990)'
_diffrn_ambient_temperature 298(2)
_diffrn_measured_fraction_theta_full 0.997
_diffrn_measured_fraction_theta_max 0.997
_diffrn_measurement_device_type 'CCD area detector'
_diffrn_measurement_method 'phi and omega scans'
_diffrn_radiation_monochromator graphite
_diffrn_radiation_source 'fine-focus sealed tube'
_diffrn_radiation_type MoK\a
_diffrn_radiation_wavelength 0.71073
_diffrn_reflns_av_R_equivalents 0.0329
_diffrn_reflns_av_sigmaI/netI 0.0246
_diffrn_reflns_limit_h_max 28
_diffrn_reflns_limit_h_min -28
_diffrn_reflns_limit_k_max 10
_diffrn_reflns_limit_k_min -10
_diffrn_reflns_limit_l_max 23
_diffrn_reflns_limit_l_min -23
_diffrn_reflns_number 16268
_diffrn_reflns_theta_full 27.56
_diffrn_reflns_theta_max 27.56
_diffrn_reflns_theta_min 2.30
_exptl_absorpt_coefficient_mu 1.440
_exptl_absorpt_correction_T_max 0.8130
_exptl_absorpt_correction_T_min 0.7423
_exptl_absorpt_correction_type multi-scan
_exptl_absorpt_process_details 'SADABS (Sheldrick, 1996)'
_exptl_crystal_colour green
_exptl_crystal_density_diffrn 1.433
_exptl_crystal_density_method 'not measured'
_exptl_crystal_description block
_exptl_crystal_F_000 1224
_exptl_crystal_size_max 0.22
_exptl_crystal_size_mid 0.18
_exptl_crystal_size_min 0.15
_refine_diff_density_max 0.350
_refine_diff_density_min -0.268
_refine_diff_density_rms 0.047
_refine_ls_extinction_method none
_refine_ls_goodness_of_fit_ref 1.024
_refine_ls_hydrogen_treatment mixed
_refine_ls_matrix_type full
_refine_ls_number_parameters 166
_refine_ls_number_reflns 3094
_refine_ls_number_restraints 1
_refine_ls_restrained_S_all 1.024
_refine_ls_R_factor_all 0.0410
_refine_ls_R_factor_gt 0.0289
_refine_ls_shift/su_max 0.000
_refine_ls_shift/su_mean 0.000
_refine_ls_structure_factor_coef Fsqd
_refine_ls_weighting_details 'calc w=1/[\s^2^(Fo^2^)+(0.0443P)^2^+0.6225P] where P=(Fo^2^+2Fc^2^)/3'
_refine_ls_weighting_scheme calc
_refine_ls_wR_factor_gt 0.0741
_refine_ls_wR_factor_ref 0.0809
_reflns_number_gt 2450
_reflns_number_total 3094
_reflns_threshold_expression >2sigma(I)
_cod_data_source_file ICA-2012-392-177-183-1.cif
_cod_data_source_block c
_cod_depositor_comments
;

2019-05-06
Z value and formula fixed to values more according to usual
chemical conventions.                 miguel
;
_cod_original_formula_sum 'C24 H38 N4 Ni2 O5'
_cod_original_formula_weight 580.00
_cod_original_formula_units_Z 4
_cod_original_sg_symbol_H-M C2/c
_cod_database_code 1512476

loop_
_symmetry_equiv_pos_as_xyz
'x, y, z'
'-x, y, -z+1/2'
'x+1/2, y+1/2, z'
'-x+1/2, y+1/2, -z+1/2'
'-x, -y, -z'
'x, -y, z-1/2'
'-x+1/2, -y+1/2, -z'
'x+1/2, -y+1/2, z-1/2'

loop_
_atom_site_label
_atom_site_type_symbol
_atom_site_fract_x
_atom_site_fract_y
_atom_site_fract_z
_atom_site_U_iso_or_equiv
_atom_site_adp_type
_atom_site_occupancy
_atom_site_symmetry_multiplicity
_atom_site_calc_flag
_atom_site_refinement_flags
Ni1 Ni 0.075665(13) 0.65017(3) 0.125781(17) 0.04048(10) Uani 1 1 d .
O1 O 0.00956(8) 0.73154(17) 0.14495(10) 0.0530(3) Uani 1 1 d .
O1W O 0.0000 0.4344(3) 0.2500 0.0860(8) Uani 1 2 d SD
H1WA H 0.0202(17) 0.505(2) 0.240(2) 0.103 Uiso 1 1 d D
O2 O 0.12176(7) 0.56341(17) 0.24294(10) 0.0522(3) Uani 1 1 d .
N1 N 0.02548(9) 0.73464(18) 0.00691(12) 0.0452(4) Uani 1 1 d .
N2 N 0.14533(9) 0.56693(18) 0.11194(11) 0.0440(4) Uani 1 1 d .
C1 C -0.09784(15) 0.8474(3) 0.1183(2) 0.0806(8) Uani 1 1 d .
H1A H -0.1000 0.7586 0.1500 0.121 Uiso 1 1 calc R
H1B H -0.1482 0.8778 0.0665 0.121 Uiso 1 1 calc R
H1C H -0.0733 0.9351 0.1609 0.121 Uiso 1 1 calc R
C2 C -0.05397(12) 0.8017(3) 0.08321(17) 0.0539(5) Uani 1 1 d .
C3 C -0.08006(12) 0.8356(2) -0.00584(17) 0.0551(5) Uani 1 1 d .
H3 H -0.1278 0.8812 -0.0456 0.066 Uiso 1 1 calc R
C4 C -0.04022(11) 0.8068(2) -0.04227(15) 0.0497(5) Uani 1 1 d .
C5 C -0.07592(13) 0.8650(3) -0.13975(17) 0.0673(7) Uani 1 1 d .
H5A H -0.0470 0.9521 -0.1373 0.101 Uiso 1 1 calc R
H5B H -0.1266 0.8998 -0.1680 0.101 Uiso 1 1 calc R
H5C H -0.0770 0.7803 -0.1762 0.101 Uiso 1 1 calc R
C6 C 0.06937(14) 0.7238(3) -0.02891(18) 0.0675(6) Uani 1 1 d .
H6A H 0.0963 0.8225 -0.0170 0.081 Uiso 1 1 calc R
H6B H 0.0357 0.7059 -0.0959 0.081 Uiso 1 1 calc R
C7 C 0.12365(14) 0.5911(3) 0.01811(16) 0.0605(6) Uani 1 1 d .
H7A H 0.1009 0.4947 -0.0183 0.073 Uiso 1 1 calc R
H7B H 0.1682 0.6144 0.0225 0.073 Uiso 1 1 calc R
C8 C 0.25523(13) 0.4175(3) 0.14987(18) 0.0672(6) Uani 1 1 d .
H8A H 0.2259 0.3523 0.0949 0.101 Uiso 1 1 calc R
H8B H 0.2950 0.3551 0.2013 0.101 Uiso 1 1 calc R
H8C H 0.2767 0.5044 0.1388 0.101 Uiso 1 1 calc R
C9 C 0.20508(11) 0.4814(2) 0.17283(15) 0.0488(5) Uani 1 1 d .
C10 C 0.22499(11) 0.4424(3) 0.26133(16) 0.0537(5) Uani 1 1 d .
H10 H 0.2697 0.3865 0.3025 0.064 Uiso 1 1 calc R
C11 C 0.18321(11) 0.4811(2) 0.29080(15) 0.0521(5) Uani 1 1 d .
C12 C 0.20609(15) 0.4264(4) 0.38415(18) 0.0788(8) Uani 1 1 d .
H12A H 0.2134 0.5170 0.4212 0.118 Uiso 1 1 calc R
H12B H 0.2523 0.3671 0.4158 0.118 Uiso 1 1 calc R
H12C H 0.1671 0.3600 0.3750 0.118 Uiso 1 1 calc R

loop_
_atom_site_aniso_label
_atom_site_aniso_U_11
_atom_site_aniso_U_22
_atom_site_aniso_U_33
_atom_site_aniso_U_23
_atom_site_aniso_U_13
_atom_site_aniso_U_12
Ni1 0.04061(15) 0.04251(15) 0.04184(16) -0.00097(10) 0.02696(13) 0.00012(9)
O1 0.0510(8) 0.0615(9) 0.0559(9) 0.0084(7) 0.0375(7) 0.0118(7)
O1W 0.110(2) 0.0812(19) 0.107(2) 0.000 0.086(2) 0.000
O2 0.0486(8) 0.0654(9) 0.0474(8) 0.0080(7) 0.0317(7) 0.0114(7)
N1 0.0480(9) 0.0446(9) 0.0422(9) -0.0019(7) 0.0271(8) -0.0044(7)
N2 0.0459(8) 0.0462(8) 0.0463(10) -0.0057(7) 0.0315(8) -0.0038(7)
C1 0.0710(17) 0.095(2) 0.100(2) 0.0263(16) 0.0649(18) 0.0295(14)
C2 0.0478(11) 0.0512(11) 0.0672(15) 0.0072(10) 0.0375(12) 0.0048(9)
C3 0.0428(11) 0.0536(12) 0.0615(15) 0.0081(10) 0.0279(11) 0.0024(9)
C4 0.0476(11) 0.0417(9) 0.0449(12) -0.0020(8) 0.0205(10) -0.0089(8)
C5 0.0603(15) 0.0713(16) 0.0484(15) 0.0061(11) 0.0218(12) -0.0016(11)
C6 0.0849(17) 0.0735(15) 0.0606(16) 0.0100(12) 0.0528(14) 0.0137(13)
C7 0.0679(14) 0.0707(14) 0.0559(14) -0.0037(11) 0.0445(13) 0.0000(11)
C8 0.0558(13) 0.0799(16) 0.0754(17) -0.0083(13) 0.0448(13) 0.0078(12)
C9 0.0433(10) 0.0476(10) 0.0586(13) -0.0109(9) 0.0327(10) -0.0051(8)
C10 0.0423(10) 0.0588(12) 0.0555(13) 0.0016(10) 0.0275(10) 0.0058(9)
C11 0.0456(11) 0.0560(11) 0.0481(12) 0.0025(9) 0.0252(10) 0.0014(9)
C12 0.0661(15) 0.110(2) 0.0577(16) 0.0238(15) 0.0365(13) 0.0218(15)

loop_
_atom_type_symbol
_atom_type_description
_atom_type_scat_dispersion_real
_atom_type_scat_dispersion_imag
_atom_type_scat_source
C C 0.0033 0.0016 'International Tables Vol C Tables 4.2.6.8 and 6.1.1.4'
H H 0.0000 0.0000 'International Tables Vol C Tables 4.2.6.8 and 6.1.1.4'
N N 0.0061 0.0033 'International Tables Vol C Tables 4.2.6.8 and 6.1.1.4'
O O 0.0106 0.0060 'International Tables Vol C Tables 4.2.6.8 and 6.1.1.4'
Ni Ni 0.3393 1.1124 'International Tables Vol C Tables 4.2.6.8 and 6.1.1.4'

loop_
_geom_angle_atom_site_label_1
_geom_angle_atom_site_label_2
_geom_angle_atom_site_label_3
_geom_angle
_geom_angle_site_symmetry_1
_geom_angle_site_symmetry_3
O1 Ni1 O1 0.00(7) 1 .
O1 Ni1 O2 83.26(6) 1 1
O1 Ni1 O2 83.26(6) . 1
O1 Ni1 O2 83.26(6) 1 .
O1 Ni1 O2 83.26(6) . .
O2 Ni1 O2 0.00(12) 1 .
O1 Ni1 N1 94.99(7) 1 .
O1 Ni1 N1 94.99(7) . .
O2 Ni1 N1 177.57(6) 1 .
O2 Ni1 N1 177.57(6) . .
O1 Ni1 N2 177.55(7) 1 .
O1 Ni1 N2 177.55(7) . .
O2 Ni1 N2 94.44(7) 1 .
O2 Ni1 N2 94.44(7) . .
N1 Ni1 N2 87.33(7) . .
O1 O1 C2 0(10) 1 .
O1 O1 Ni1 0(8) 1 .
C2 O1 Ni1 126.25(15) . .
O2 O2 C11 0(10) 1 .
O2 O2 Ni1 0(10) 1 .
C11 O2 Ni1 127.00(13) . .
C4 N1 C6 120.12(18) . .
C4 N1 Ni1 126.74(15) . .
C6 N1 Ni1 113.02(13) . .
C9 N2 C7 119.71(17) . .
C9 N2 Ni1 127.04(14) . .
C7 N2 Ni1 112.96(13) . .
C2 C1 H1A 109.5 . .
C2 C1 H1B 109.5 . .
H1A C1 H1B 109.5 . .
C2 C1 H1C 109.5 . .
H1A C1 H1C 109.5 . .
H1B C1 H1C 109.5 . .
O1 C2 O1 0.0(3) 1 .
O1 C2 C3 124.5(2) 1 .
O1 C2 C3 124.5(2) . .
O1 C2 C1 114.0(2) 1 .
O1 C2 C1 114.0(2) . .
C3 C2 C1 121.5(2) . .
C2 C3 C4 125.1(2) . .
C2 C3 H3 117.5 . .
C4 C3 H3 117.5 . .
N1 C4 C3 121.8(2) . .
N1 C4 C5 121.2(2) . .
C3 C4 C5 117.0(2) . .
C4 C5 H5A 109.5 . .
C4 C5 H5B 109.5 . .
H5A C5 H5B 109.5 . .
C4 C5 H5C 109.5 . .
H5A C5 H5C 109.5 . .
H5B C5 H5C 109.5 . .
N1 C6 C7 109.14(19) . .
N1 C6 H6A 109.9 . .
C7 C6 H6A 109.9 . .
N1 C6 H6B 109.9 . .
C7 C6 H6B 109.9 . .
H6A C6 H6B 108.3 . .
N2 C7 C6 110.26(18) . .
N2 C7 H7A 109.6 . .
C6 C7 H7A 109.6 . .
N2 C7 H7B 109.6 . .
C6 C7 H7B 109.6 . .
H7A C7 H7B 108.1 . .
C9 C8 H8A 109.5 . .
C9 C8 H8B 109.5 . .
H8A C8 H8B 109.5 . .
C9 C8 H8C 109.5 . .
H8A C8 H8C 109.5 . .
H8B C8 H8C 109.5 . .
N2 C9 C10 122.26(18) . .
N2 C9 C8 120.8(2) . .
C10 C9 C8 116.98(19) . .
C11 C10 C9 124.56(19) . .
C11 C10 H10 117.7 . .
C9 C10 H10 117.7 . .
O2 C11 O2 0.00(11) 1 .
O2 C11 C10 124.6(2) 1 .
O2 C11 C10 124.6(2) . .
O2 C11 C12 114.25(19) 1 .
O2 C11 C12 114.25(19) . .
C10 C11 C12 121.1(2) . .
C11 C12 H12A 109.5 . .
C11 C12 H12B 109.5 . .
H12A C12 H12B 109.5 . .
C11 C12 H12C 109.5 . .
H12A C12 H12C 109.5 . .
H12B C12 H12C 109.5 . .

loop_
_geom_bond_atom_site_label_1
_geom_bond_atom_site_label_2
_geom_bond_distance
_geom_bond_site_symmetry_2
Ni1 O1 1.8415(13) 1
Ni1 O1 1.8415(13) .
Ni1 O2 1.8466(14) 1
Ni1 O2 1.8466(14) .
Ni1 N1 1.8527(17) .
Ni1 N2 1.8569(15) .
O1 O1 0.000(3) 1
O1 C2 1.294(2) .
O1W H1WA 0.832(10) .
O2 O2 0.000(4) 1
O2 C11 1.289(2) .
N1 C4 1.312(3) .
N1 C6 1.470(3) .
N2 C9 1.311(3) .
N2 C7 1.464(3) .
C1 C2 1.506(3) .
C1 H1A 0.9600 .
C1 H1B 0.9600 .
C1 H1C 0.9600 .
C2 O1 1.294(2) 1
C2 C3 1.365(3) .
C3 C4 1.413(3) .
C3 H3 0.9300 .
C4 C5 1.504(3) .
C5 H5A 0.9600 .
C5 H5B 0.9600 .
C5 H5C 0.9600 .
C6 C7 1.477(3) .
C6 H6A 0.9700 .
C6 H6B 0.9700 .
C7 H7A 0.9700 .
C7 H7B 0.9700 .
C8 C9 1.511(3) .
C8 H8A 0.9600 .
C8 H8B 0.9600 .
C8 H8C 0.9600 .
C9 C10 1.411(3) .
C10 C11 1.366(3) .
C10 H10 0.9300 .
C11 O2 1.289(2) 1
C11 C12 1.504(3) .
C12 H12A 0.9600 .
C12 H12B 0.9600 .
C12 H12C 0.9600 .

loop_
_geom_hbond_atom_site_label_D
_geom_hbond_atom_site_label_H
_geom_hbond_atom_site_label_A
_geom_hbond_distance_DH
_geom_hbond_distance_HA
_geom_hbond_distance_DA
_geom_hbond_angle_DHA
_geom_hbond_site_symmetry_A
O1W H1WA O1 0.832(10) 2.475(18) 3.223(3) 150(3) 1
O1W H1WA O2 0.832(10) 2.289(19) 3.0021(17) 144(3) 1

loop_
_geom_torsion_atom_site_label_1
_geom_torsion_atom_site_label_2
_geom_torsion_atom_site_label_3
_geom_torsion_atom_site_label_4
_geom_torsion
_geom_torsion_site_symmetry_1
_geom_torsion_site_symmetry_4
O2 Ni1 O1 O1 0.00(8) 1 1
O2 Ni1 O1 O1 0.00(8) . 1
N1 Ni1 O1 O1 0.00(8) . 1
N2 Ni1 O1 O1 0.0(11) . 1
O1 Ni1 O1 C2 0(13) 1 .
O2 Ni1 O1 C2 -169.94(17) 1 .
O2 Ni1 O1 C2 -169.94(17) . .
N1 Ni1 O1 C2 8.36(17) . .
N2 Ni1 O1 C2 169.8(14) . .
O1 Ni1 O2 O2 0.0(2) 1 1
O1 Ni1 O2 O2 0.0(2) . 1
N1 Ni1 O2 O2 0.0(8) . 1
N2 Ni1 O2 O2 0.0(2) . 1
O1 Ni1 O2 C11 -176.76(17) 1 .
O1 Ni1 O2 C11 -176.76(17) . .
O2 Ni1 O2 C11 0(19) 1 .
N1 Ni1 O2 C11 139.0(15) . .
N2 Ni1 O2 C11 2.39(17) . .
O1 Ni1 N1 C4 -7.75(17) 1 .
O1 Ni1 N1 C4 -7.75(17) . .
O2 Ni1 N1 C4 36.3(16) 1 .
O2 Ni1 N1 C4 36.3(16) . .
N2 Ni1 N1 C4 173.03(16) . .
O1 Ni1 N1 C6 168.32(15) 1 .
O1 Ni1 N1 C6 168.32(15) . .
O2 Ni1 N1 C6 -147.7(15) 1 .
O2 Ni1 N1 C6 -147.7(15) . .
N2 Ni1 N1 C6 -10.90(15) . .
O1 Ni1 N2 C9 18.6(16) 1 .
O1 Ni1 N2 C9 18.6(16) . .
O2 Ni1 N2 C9 -1.54(17) 1 .
O2 Ni1 N2 C9 -1.54(17) . .
N1 Ni1 N2 C9 -179.86(16) . .
O1 Ni1 N2 C7 -167.6(14) 1 .
O1 Ni1 N2 C7 -167.6(14) . .
O2 Ni1 N2 C7 172.22(14) 1 .
O2 Ni1 N2 C7 172.22(14) . .
N1 Ni1 N2 C7 -6.11(14) . .
Ni1 O1 C2 O1 0(71) . 1
O1 O1 C2 C3 0.00(15) 1 .
Ni1 O1 C2 C3 -4.4(3) . .
O1 O1 C2 C1 0.00(8) 1 .
Ni1 O1 C2 C1 176.76(16) . .
O1 C2 C3 C4 -3.4(4) 1 .
O1 C2 C3 C4 -3.4(4) . .
C1 C2 C3 C4 175.4(2) . .
C6 N1 C4 C3 -172.68(19) . .
Ni1 N1 C4 C3 3.1(3) . .
C6 N1 C4 C5 6.3(3) . .
Ni1 N1 C4 C5 -177.84(15) . .
C2 C3 C4 N1 4.0(3) . .
C2 C3 C4 C5 -175.1(2) . .
C4 N1 C6 C7 -158.7(2) . .
Ni1 N1 C6 C7 24.9(2) . .
C9 N2 C7 C6 -164.33(19) . .
Ni1 N2 C7 C6 21.4(2) . .
N1 C6 C7 N2 -29.0(3) . .
C7 N2 C9 C10 -174.36(19) . .
Ni1 N2 C9 C10 -1.0(3) . .
C7 N2 C9 C8 4.6(3) . .
Ni1 N2 C9 C8 177.99(15) . .
N2 C9 C10 C11 3.6(3) . .
C8 C9 C10 C11 -175.4(2) . .
Ni1 O2 C11 O2 0(97) . 1
O2 O2 C11 C10 0.00(11) 1 .
Ni1 O2 C11 C10 -0.7(3) . .
O2 O2 C11 C12 0.00(5) 1 .
Ni1 O2 C11 C12 -179.75(17) . .
C9 C10 C11 O2 -2.8(3) . 1
C9 C10 C11 O2 -2.8(3) . .
C9 C10 C11 C12 176.2(2) . .
